data_2241737
loop_
_publ_author_name
'Lessard, Beno\?\^it H.'
'Lough, Alan J.'
'Bender, Timothy P.'

_publ_section_title
;
 Crystal structures of bis(phenoxy)silicon phthalocyanines: increasing
 \p--\p interactions, solubility and disorder and no halogen bonding
 observed
;
_journal_issue 7
_journal_name_full 'Acta Crystallographica Section E'
_journal_page_first 988
_journal_page_last 994
_journal_paper_doi 10.1107/S205698901600935X
_journal_volume 72
_journal_year 2016
_chemical_formula_iupac 'C52 H42 N8 O2 Si'
_chemical_formula_moiety 'C52 H42 N8 O2 Si'
_chemical_formula_sum 'C52 H42 N8 O2 Si'
_chemical_formula_weight 839.03
_chemical_name_systematic
;
Bis(3-iodophenoxy)(phthalocyanine)silicon
;
_space_group_IT_number 73
_symmetry_cell_setting orthorhombic
_symmetry_space_group_name_Hall '-I 2b 2c'
_symmetry_space_group_name_H-M 'I b c a'
_atom_sites_solution_hydrogens geom
_atom_sites_solution_primary direct
_atom_sites_solution_secondary difmap
_audit_creation_method SHELXL-97
_cell_angle_alpha 90.00
_cell_angle_beta 90.00
_cell_angle_gamma 90.00
_cell_formula_units_Z 8
_cell_length_a 10.9239(3)
_cell_length_b 25.7282(7)
_cell_length_c 33.2065(8)
_cell_measurement_reflns_used 586
_cell_measurement_temperature 220(2)
_cell_measurement_theta_max 35.12
_cell_measurement_theta_min 4.35
_cell_volume 9332.8(4)
_computing_cell_refinement
;
SAINT (Bruker, 2011)
;
_computing_data_collection
;
APEX2 (Bruker, 2011)
;
_computing_data_reduction
;
SAINT (Bruker, 2011)
;
_computing_molecular_graphics
;
Mercury (Macrae et al., 2006)
;
_computing_publication_material
;
SHELXTL (Sheldrick, 2008)
;
_computing_structure_refinement
;
SHELXL97 (Sheldrick, 2008)
;
_computing_structure_solution
;
SHELXS97 (Sheldrick, 2008)
;
_diffrn_ambient_temperature 220(2)
_diffrn_measured_fraction_theta_full 0.984
_diffrn_measured_fraction_theta_max 0.984
_diffrn_measurement_device_type 'Bruker Kappa APEX DUO CCD'
_diffrn_measurement_method '\f and \w scans'
_diffrn_radiation_monochromator 'multi-layer optics'
_diffrn_radiation_source 'fine-focus sealed tube'
_diffrn_radiation_type CuK\a
_diffrn_radiation_wavelength 1.54178
_diffrn_reflns_av_R_equivalents 0.1044
_diffrn_reflns_av_sigmaI/netI 0.0404
_diffrn_reflns_limit_h_max 12
_diffrn_reflns_limit_h_min -12
_diffrn_reflns_limit_k_max 30
_diffrn_reflns_limit_k_min -30
_diffrn_reflns_limit_l_max 38
_diffrn_reflns_limit_l_min -38
_diffrn_reflns_number 120855
_diffrn_reflns_theta_full 66.79
_diffrn_reflns_theta_max 66.79
_diffrn_reflns_theta_min 3.44
_exptl_absorpt_coefficient_mu 0.828
_exptl_absorpt_correction_T_max 0.7529
_exptl_absorpt_correction_T_min 0.6213
_exptl_absorpt_correction_type multi-scan
_exptl_absorpt_process_details
;
(<i>TWINABS</i>; Bruker, 2007)
;
_exptl_crystal_colour blue
_exptl_crystal_density_diffrn 1.194
_exptl_crystal_density_method 'not measured'
_exptl_crystal_description plate
_exptl_crystal_F_000 3520
_exptl_crystal_size_max 0.12
_exptl_crystal_size_mid 0.12
_exptl_crystal_size_min 0.01
_platon_squeeze_details
;
During the
refinement of the structure, electron density peaks were located
that were believed to be highly disordered
solvent molecules (possibly pentane/dichloromethane). Attempts
made to model the solvent molecule were not successful.
The SQUEEZE option in PLATON (Spek, 2009) indicated there was a
large solvent cavity 367 A3. In the final cycles of refinement,
this contribution (99 electrons) to the
electron density was removed from the observed data. The
density, the F(000) value, the molecular weight and the formula are
given without taking into account the results obtained with the
SQUEEZE option PLATON (Spek, 2009). Similar treatments of disordered
solvent molecules were carried out by St\"ahler et al. (2001),
Cox et al. (2003), Mohamed et al. (2003) and Athimoolam et al. (2005).
References:
Spek, A. L. (2009). <i>Acta Cryst.</i> <b>D65</b>, 148--155.
Athimoolam, S., Kumar, J., Ramakrishnan, V. & Rajaram, R.K. (2005).
Acta Cryst. E61, m2014-m2017.
Cox, J.P., Kumarasammy, Y., Nahar, L., Sarkar D.S. & Shoeb, M.
(2003). Acta Cryst. E59, o975-o977.
Mohamed, A.A., Krause Bauer, A.J., Bruce, E.A. & Bruce M.R.M.
(2003). Acta Cryst. C59, m84-m86.
St\"ahler, R., N\"ather, C. & Bensch, W. (2001). Acta Cryst.
C57, 26-27.
;
_refine_diff_density_max 0.401
_refine_diff_density_min -0.364
_refine_ls_extinction_method none
_refine_ls_goodness_of_fit_ref 1.076
_refine_ls_hydrogen_treatment constr
_refine_ls_matrix_type full
_refine_ls_number_parameters 287
_refine_ls_number_reflns 4085
_refine_ls_number_restraints 4
_refine_ls_restrained_S_all 1.080
_refine_ls_R_factor_all 0.0840
_refine_ls_R_factor_gt 0.0662
_refine_ls_shift/su_max 0.000
_refine_ls_shift/su_mean 0.000
_refine_ls_structure_factor_coef Fsqd
_refine_ls_weighting_details 'calc w=1/[\s^2^(Fo^2^)+(0.1166P)^2^+6.9892P] where P=(Fo^2^+2Fc^2^)/3'
_refine_ls_weighting_scheme calc
_refine_ls_wR_factor_gt 0.1968
_refine_ls_wR_factor_ref 0.2084
_reflns_number_gt 2969
_reflns_number_total 4085
_reflns_threshold_expression I>2\s(I)
_cod_data_source_file hb7581sup1.cif
_cod_data_source_block 2secBP2-SiPc
_cod_database_code 2241737

loop_
_symmetry_equiv_pos_as_xyz
'x, y, z'
'-x+1/2, -y, z+1/2'
'-x, y+1/2, -z+1/2'
'x+1/2, -y+1/2, -z'
'x+1/2, y+1/2, z+1/2'
'-x+1, -y+1/2, z+1'
'-x+1/2, y+1, -z+1'
'x+1, -y+1, -z+1/2'
'-x, -y, -z'
'x-1/2, y, -z-1/2'
'x, -y-1/2, z-1/2'
'-x-1/2, y-1/2, z'
'-x+1/2, -y+1/2, -z+1/2'
'x, y+1/2, -z'
'x+1/2, -y, z'
'-x, y, z+1/2'

loop_
_atom_site_type_symbol
_atom_site_label
_atom_site_fract_x
_atom_site_fract_y
_atom_site_fract_z
_atom_site_U_iso_or_equiv
_atom_site_adp_type
_atom_site_calc_flag
_atom_site_refinement_flags
_atom_site_occupancy
_atom_site_symmetry_multiplicity
Si Si1 0.0000 0.2500 0.14722(3) 0.0424(3) Uani d S 1 2
O O1 0.10423(18) 0.30013(7) 0.15037(5) 0.0502(5) Uani d . 1 1
N N1 0.0000 0.2500 0.09000(10) 0.0477(8) Uani d S 1 2
N N2 0.1543(2) 0.18453(10) 0.07595(7) 0.0557(6) Uani d . 1 1
N N3 0.1325(2) 0.20136(9) 0.14701(6) 0.0469(6) Uani d . 1 1
N N4 0.1747(2) 0.19492(9) 0.21844(7) 0.0467(6) Uani d . 1 1
N N5 0.0000 0.2500 0.20454(8) 0.0414(7) Uani d S 1 2
C C1 0.0427(3) 0.22952(14) -0.04755(9) 0.0655(9) Uani d . 1 1
H H1 0.0707 0.2161 -0.0722 0.079 Uiso calc R 1 1
C C2 0.0858(3) 0.20892(13) -0.01231(8) 0.0600(8) Uani d . 1 1
H H2 0.1428 0.1816 -0.0123 0.072 Uiso calc R 1 1
C C3 0.0421(3) 0.22993(12) 0.02363(8) 0.0527(7) Uani d . 1 1
C C4 0.0689(3) 0.21830(11) 0.06512(8) 0.0484(7) Uani d . 1 1
C C5 0.1844(3) 0.17777(11) 0.11392(8) 0.0535(7) Uani d . 1 1
C C6 0.2850(3) 0.14513(12) 0.12648(9) 0.0586(8) Uani d . 1 1
C C7 0.3677(3) 0.11427(14) 0.10481(11) 0.0758(11) Uani d . 1 1
H H7A 0.3629 0.1112 0.0767 0.091 Uiso calc R 1 1
C C8 0.4562(4) 0.08877(15) 0.12662(12) 0.0847(12) Uani d . 1 1
H H8A 0.5136 0.0681 0.1129 0.102 Uiso calc R 1 1
C C9 0.4635(4) 0.09263(15) 0.16849(12) 0.0799(11) Uani d . 1 1
H H9A 0.5243 0.0740 0.1823 0.096 Uiso calc R 1 1
C C10 0.3830(3) 0.12339(12) 0.18996(10) 0.0623(8) Uani d . 1 1
H H10A 0.3883 0.1265 0.2181 0.075 Uiso calc R 1 1
C C11 0.2936(3) 0.14950(11) 0.16799(9) 0.0536(7) Uani d . 1 1
C C12 0.1969(2) 0.18421(11) 0.18043(8) 0.0473(6) Uani d . 1 1
C C13 0.0820(2) 0.22489(10) 0.22928(8) 0.0433(6) Uani d . 1 1
C C14 0.0520(2) 0.23430(10) 0.27105(8) 0.0447(6) Uani d . 1 1
C C15 0.1064(3) 0.21848(12) 0.30650(8) 0.0540(7) Uani d . 1 1
H H15 0.1773 0.1978 0.3065 0.065 Uiso calc R 1 1
C C16 0.0525(3) 0.23430(13) 0.34196(9) 0.0597(8) Uani d . 1 1
H H16 0.0867 0.2238 0.3666 0.072 Uiso calc R 1 1
C C17 0.1460(3) 0.33683(12) 0.12375(9) 0.0561(7) Uani d . 1 1
C C18 0.2136(3) 0.32242(15) 0.09020(9) 0.0658(9) Uani d . 1 1
H H18A 0.2303 0.2871 0.0854 0.079 Uiso calc R 1 1
C C19 0.2570(4) 0.3601(2) 0.06368(12) 0.0995(15) Uani d . 1 1
H H19A 0.3009 0.3505 0.0405 0.119 Uiso calc R 1 1
C C20 0.2341(5) 0.4119(2) 0.07211(19) 0.123(2) Uani d . 1 1
H H20A 0.2588 0.4378 0.0538 0.147 Uiso calc R 1 1
C C21 0.1763(5) 0.42528(19) 0.10666(19) 0.126(2) Uani d . 1 1
H H21A 0.1681 0.4607 0.1130 0.151 Uiso calc R 1 1
C C22 0.1292(4) 0.38908(15) 0.13276(15) 0.0906(13) Uani d . 1 1
C C23 0.0718(5) 0.40626(17) 0.17334(18) 0.128(2) Uani d DU 1 1
H H23A 0.0410 0.3745 0.1867 0.154 Uiso calc R 1 1
C C24 0.1738(8) 0.4300(3) 0.20158(18) 0.179(3) Uani d DU 1 1
H H24A 0.2376 0.4044 0.2059 0.269 Uiso calc R 1 1
H H24B 0.1377 0.4395 0.2272 0.269 Uiso calc R 1 1
H H24C 0.2085 0.4606 0.1890 0.269 Uiso calc R 1 1
C C25 -0.0369(6) 0.4412(2) 0.1666(3) 0.181(4) Uani d DU 1 1
H H25A -0.0956 0.4249 0.1482 0.218 Uiso calc R 1 1
H H25B -0.0110 0.4745 0.1551 0.218 Uiso calc R 1 1
C C26 -0.0956(8) 0.4494(3) 0.2095(3) 0.226(4) Uani d DU 1 1
H H26A -0.1689 0.4704 0.2070 0.339 Uiso calc R 1 1
H H26B -0.0374 0.4668 0.2269 0.339 Uiso calc R 1 1
H H26C -0.1168 0.4159 0.2210 0.339 Uiso calc R 1 1

loop_
_atom_site_aniso_label
_atom_site_aniso_U_11
_atom_site_aniso_U_22
_atom_site_aniso_U_33
_atom_site_aniso_U_12
_atom_site_aniso_U_13
_atom_site_aniso_U_23
Si1 0.0459(6) 0.0491(6) 0.0323(5) 0.0052(4) 0.000 0.000
O1 0.0573(12) 0.0531(11) 0.0402(11) -0.0034(9) -0.0045(8) 0.0066(8)
N1 0.0552(19) 0.0534(18) 0.0344(16) 0.0052(14) 0.000 0.000
N2 0.0658(15) 0.0622(14) 0.0390(13) 0.0115(12) 0.0092(11) 0.0023(11)
N3 0.0516(13) 0.0526(13) 0.0366(12) 0.0080(10) 0.0062(10) 0.0035(9)
N4 0.0455(12) 0.0558(13) 0.0387(12) 0.0043(10) 0.0028(10) 0.0038(9)
N5 0.0434(16) 0.0514(17) 0.0295(15) 0.0019(13) 0.000 0.000
C1 0.066(2) 0.097(2) 0.0342(15) 0.0023(16) 0.0047(14) -0.0033(15)
C2 0.0594(18) 0.080(2) 0.0410(16) 0.0041(15) 0.0065(14) -0.0070(14)
C3 0.0555(16) 0.0632(17) 0.0395(15) -0.0014(13) -0.0014(13) -0.0007(12)
C4 0.0522(15) 0.0568(16) 0.0363(14) 0.0049(13) 0.0058(12) -0.0003(11)
C5 0.0628(18) 0.0565(16) 0.0411(16) 0.0103(14) 0.0108(13) 0.0017(12)
C6 0.0665(19) 0.0603(17) 0.0490(17) 0.0188(14) 0.0146(14) 0.0095(13)
C7 0.091(3) 0.077(2) 0.059(2) 0.032(2) 0.0247(18) 0.0101(17)
C8 0.088(3) 0.080(2) 0.086(3) 0.039(2) 0.024(2) 0.016(2)
C9 0.075(2) 0.080(2) 0.084(3) 0.034(2) 0.007(2) 0.0160(19)
C10 0.0606(18) 0.0678(19) 0.0586(18) 0.0153(15) 0.0047(15) 0.0135(15)
C11 0.0535(16) 0.0553(16) 0.0518(18) 0.0100(13) 0.0095(13) 0.0102(13)
C12 0.0447(14) 0.0535(15) 0.0437(15) 0.0061(12) 0.0029(12) 0.0086(12)
C13 0.0395(13) 0.0524(14) 0.0379(14) -0.0013(11) -0.0006(11) 0.0006(11)
C14 0.0406(13) 0.0557(15) 0.0379(14) -0.0030(11) 0.0018(11) 0.0012(11)
C15 0.0486(15) 0.0730(19) 0.0403(15) 0.0000(13) -0.0051(13) 0.0035(13)
C16 0.0605(18) 0.082(2) 0.0365(14) -0.0010(15) -0.0072(14) 0.0028(14)
C17 0.0517(16) 0.0635(18) 0.0530(17) -0.0010(13) 0.0000(14) 0.0167(14)
C18 0.0513(17) 0.098(2) 0.0487(18) -0.0062(16) -0.0014(14) 0.0108(17)
C19 0.072(2) 0.159(5) 0.068(3) -0.022(3) 0.008(2) 0.037(3)
C20 0.117(4) 0.122(4) 0.129(4) -0.012(3) 0.013(3) 0.076(4)
C21 0.127(4) 0.085(3) 0.164(5) 0.008(3) 0.054(4) 0.058(3)
C22 0.092(3) 0.059(2) 0.120(3) 0.000(2) 0.033(2) 0.022(2)
C23 0.155(5) 0.059(2) 0.171(5) -0.016(3) 0.082(4) -0.007(3)
C24 0.259(8) 0.144(5) 0.135(5) -0.085(6) 0.066(5) -0.030(4)
C25 0.143(5) 0.085(3) 0.316(9) -0.011(4) 0.099(6) -0.056(5)
C26 0.183(7) 0.172(7) 0.324(11) 0.024(6) 0.067(8) -0.090(8)

loop_
_atom_type_symbol
_atom_type_description
_atom_type_scat_dispersion_real
_atom_type_scat_dispersion_imag
_atom_type_scat_source
C C 0.0181 0.0091 'International Tables Vol C Tables 4.2.6.8 and 6.1.1.4'
H H 0.0000 0.0000 'International Tables Vol C Tables 4.2.6.8 and 6.1.1.4'
N N 0.0311 0.0180 'International Tables Vol C Tables 4.2.6.8 and 6.1.1.4'
O O 0.0492 0.0322 'International Tables Vol C Tables 4.2.6.8 and 6.1.1.4'
Si Si 0.2541 0.3302 'International Tables Vol C Tables 4.2.6.8 and 6.1.1.4'

loop_
_geom_angle_atom_site_label_1
_geom_angle_atom_site_label_2
_geom_angle_atom_site_label_3
_geom_angle_site_symmetry_1
_geom_angle_site_symmetry_3
_geom_angle
O1 Si1 O1 . 6_454 173.03(13)
O1 Si1 N1 . . 93.48(7)
O1 Si1 N1 6_454 . 93.49(7)
O1 Si1 N5 . . 86.52(7)
O1 Si1 N5 6_454 . 86.51(7)
N1 Si1 N5 . . 180.0
O1 Si1 N3 . . 89.42(10)
O1 Si1 N3 6_454 . 90.61(10)
N1 Si1 N3 . . 89.79(7)
N5 Si1 N3 . . 90.21(7)
O1 Si1 N3 . 6_454 90.61(10)
O1 Si1 N3 6_454 6_454 89.42(10)
N1 Si1 N3 . 6_454 89.79(7)
N5 Si1 N3 . 6_454 90.21(7)
N3 Si1 N3 . 6_454 179.58(14)
C17 O1 Si1 . . 134.08(18)
C4 N1 C4 6_454 . 106.7(3)
C4 N1 Si1 6_454 . 126.66(15)
C4 N1 Si1 . . 126.66(15)
C5 N2 C4 . . 121.6(2)
C5 N3 C12 . . 106.8(2)
C5 N3 Si1 . . 127.05(19)
C12 N3 Si1 . . 126.11(18)
C12 N4 C13 . . 121.6(2)
C13 N5 C13 6_454 . 106.7(3)
C13 N5 Si1 6_454 . 126.63(14)
C13 N5 Si1 . . 126.63(14)
C2 C1 C1 . 6_454 121.19(19)
C2 C1 H1 . . 119.4
C1 C1 H1 6_454 . 119.4
C1 C2 C3 . . 117.7(3)
C1 C2 H2 . . 121.2
C3 C2 H2 . . 121.2
C3 C3 C2 6_454 . 121.13(18)
C3 C3 C4 6_454 . 106.89(16)
C2 C3 C4 . . 132.0(3)
N2 C4 N1 . . 127.4(2)
N2 C4 C3 . . 122.6(2)
N1 C4 C3 . . 109.8(2)
N2 C5 N3 . . 127.1(3)
N2 C5 C6 . . 123.0(3)
N3 C5 C6 . . 109.8(2)
C11 C6 C7 . . 120.9(3)
C11 C6 C5 . . 106.9(2)
C7 C6 C5 . . 132.2(3)
C8 C7 C6 . . 116.9(3)
C8 C7 H7A . . 121.5
C6 C7 H7A . . 121.5
C7 C8 C9 . . 122.0(3)
C7 C8 H8A . . 119.0
C9 C8 H8A . . 119.0
C10 C9 C8 . . 121.3(3)
C10 C9 H9A . . 119.4
C8 C9 H9A . . 119.4
C9 C10 C11 . . 116.9(3)
C9 C10 H10A . . 121.6
C11 C10 H10A . . 121.6
C6 C11 C10 . . 122.0(3)
C6 C11 C12 . . 106.6(2)
C10 C11 C12 . . 131.4(3)
N4 C12 N3 . . 127.5(2)
N4 C12 C11 . . 122.6(2)
N3 C12 C11 . . 109.8(2)
N4 C13 N5 . . 127.6(2)
N4 C13 C14 . . 122.2(2)
N5 C13 C14 . . 110.3(2)
C15 C14 C14 . 6_454 121.46(17)
C15 C14 C13 . . 132.2(3)
C14 C14 C13 6_454 . 106.38(15)
C16 C15 C14 . . 117.2(3)
C16 C15 H15 . . 121.4
C14 C15 H15 . . 121.4
C15 C16 C16 . 6_454 121.30(18)
C15 C16 H16 . . 119.3
C16 C16 H16 6_454 . 119.3
O1 C17 C18 . . 120.7(3)
O1 C17 C22 . . 118.9(3)
C18 C17 C22 . . 120.1(3)
C17 C18 C19 . . 120.2(4)
C17 C18 H18A . . 119.9
C19 C18 H18A . . 119.9
C20 C19 C18 . . 118.7(4)
C20 C19 H19A . . 120.6
C18 C19 H19A . . 120.6
C21 C20 C19 . . 120.0(4)
C21 C20 H20A . . 120.0
C19 C20 H20A . . 120.0
C20 C21 C22 . . 122.5(5)
C20 C21 H21A . . 118.8
C22 C21 H21A . . 118.8
C21 C22 C17 . . 118.1(4)
C21 C22 C23 . . 120.5(4)
C17 C22 C23 . . 121.1(3)
C25 C23 C22 . . 111.1(5)
C25 C23 C24 . . 114.5(5)
C22 C23 C24 . . 109.9(4)
C25 C23 H23A . . 107.0
C22 C23 H23A . . 107.0
C24 C23 H23A . . 107.0
C23 C24 H24A . . 109.5
C23 C24 H24B . . 109.5
H24A C24 H24B . . 109.5
C23 C24 H24C . . 109.5
H24A C24 H24C . . 109.5
H24B C24 H24C . . 109.5
C23 C25 C26 . . 105.4(6)
C23 C25 H25A . . 110.7
C26 C25 H25A . . 110.7
C23 C25 H25B . . 110.7
C26 C25 H25B . . 110.7
H25A C25 H25B . . 108.8
C25 C26 H26A . . 109.5
C25 C26 H26B . . 109.5
H26A C26 H26B . . 109.5
C25 C26 H26C . . 109.5
H26A C26 H26C . . 109.5
H26B C26 H26C . . 109.5

loop_
_geom_bond_atom_site_label_1
_geom_bond_atom_site_label_2
_geom_bond_site_symmetry_2
_geom_bond_distance
Si1 O1 . 1.7236(19)
Si1 O1 6_454 1.7237(19)
Si1 N1 . 1.900(3)
Si1 N5 . 1.904(3)
Si1 N3 . 1.913(2)
Si1 N3 6_454 1.913(2)
O1 C17 . 1.372(3)
N1 C4 6_454 1.384(3)
N1 C4 . 1.384(3)
N2 C5 . 1.315(4)
N2 C4 . 1.324(4)
N3 C5 . 1.378(3)
N3 C12 . 1.386(3)
N4 C12 . 1.314(4)
N4 C13 . 1.323(3)
N5 C13 6_454 1.376(3)
N5 C13 . 1.376(3)
C1 C2 . 1.368(4)
C1 C1 6_454 1.408(7)
C1 H1 . 0.9400
C2 C3 . 1.394(4)
C2 H2 . 0.9400
C3 C3 6_454 1.383(6)
C3 C4 . 1.440(4)
C5 C6 . 1.445(4)
C6 C11 . 1.386(4)
C6 C7 . 1.401(4)
C7 C8 . 1.375(5)
C7 H7A . 0.9400
C8 C9 . 1.396(6)
C8 H8A . 0.9400
C9 C10 . 1.381(5)
C9 H9A . 0.9400
C10 C11 . 1.391(4)
C10 H10A . 0.9400
C11 C12 . 1.444(4)
C13 C14 . 1.446(4)
C14 C15 . 1.380(4)
C14 C14 6_454 1.394(5)
C15 C16 . 1.378(4)
C15 H15 . 0.9400
C16 C16 6_454 1.403(6)
C16 H16 . 0.9400
C17 C18 . 1.387(4)
C17 C22 . 1.390(5)
C18 C19 . 1.392(5)
C18 H18A . 0.9400
C19 C20 . 1.385(8)
C19 H19A . 0.9400
C20 C21 . 1.354(7)
C20 H20A . 0.9400
C21 C22 . 1.372(6)
C21 H21A . 0.9400
C22 C23 . 1.550(7)
C23 C25 . 1.506(9)
C23 C24 . 1.578(7)
C23 H23A . 0.9900
C24 H24A . 0.9700
C24 H24B . 0.9700
C24 H24C . 0.9700
C25 C26 . 1.577(7)
C25 H25A . 0.9800
C25 H25B . 0.9800
C26 H26A . 0.9700
C26 H26B . 0.9700
C26 H26C . 0.9700

loop_
_platon_squeeze_void_nr
_platon_squeeze_void_average_x
_platon_squeeze_void_average_y
_platon_squeeze_void_average_z
_platon_squeeze_void_volume
_platon_squeeze_void_count_electrons
_platon_squeeze_void_content
1 -0.023 0.000 0.000 367 99 ' '
2 -0.098 0.500 0.000 367 99 ' '
3 -0.029 0.500 0.500 367 99 ' '
4 -0.019 1.000 0.500 367 99 ' '

_cod_database_fobs_code 2241737
